data_2103186
loop_
_publ_author_name
'Marsh, Richard E.'
'Kapon, Moshe'
'Hu, Shengzhi'
'Herbstein, Frank H.'

_publ_section_title
;
 Some 60 new space-group corrections
;
_journal_issue 1
_journal_name_full 'Acta Crystallographica Section B'
_journal_page_first 62
_journal_page_last 77
_journal_paper_doi 10.1107/S0108768101017128
_journal_volume 58
_journal_year 2002
_chemical_formula_moiety '(C48 H80 N8 O16 Zn2) 4(Cl O4)'
_chemical_formula_sum 'C48 H80 Cl4 N8 O32 Zn2'
_chemical_name_systematic
;
Catena-(tetrakis(\m2-1,4-diazoniabicyclo(2.2.2)octane-1,4-dipropianato)
di-zinc(II) tetraperchlorate
;
_space_group_IT_number 142
_symmetry_cell_setting tetragonal
_symmetry_space_group_name_Hall '-I 4bd 2c'
_symmetry_space_group_name_H-M 'I 41/a c d :2'
_cell_angle_alpha 90.00
_cell_angle_beta 90.00
_cell_angle_gamma 90.00
_cell_formula_units_Z 4
_cell_length_a 19.265
_cell_length_b 19.265
_cell_length_c 15.913
_cell_volume 5905.954
_cod_data_source_file bm0047.cif
_cod_data_source_block CSD_CIF_Table_25S
_cod_depositor_comments
;
 Marking attached hydrogen atoms.

 Antanas Vaitkus,
 2017-08-04

 Adding the _cell_formula_units_Z data item after consulting the original
 publication.

 Antanas Vaitkus,
 2017-08-04

The following automatic conversions were performed:
'_symmetry_cell_setting' value 'Tetragonal' changed to 'tetragonal'
according to '/home/saulius/struct/CIF-dictionaries/cif_core.dic'
dictionary named 'cif_core.dic' version 2.4.1 from 2010-06-29.

Automatic conversion script
Id: cif_fix_enum 1527 2010-12-29 10:47:43Z saulius 

The following automatic conversions were performed:

'_symmetry_cell_setting' value 'Tetragonal' changed to 'tetragonal'
according to /home/saulius/struct/CIF-dictionaries/cif_core.dic
dictionary named 'cif_core.dic' version 2.4.1 from 2010-06-29.

Automatic conversion script
Id: cif_fix_values 1715 2011-07-08 13:25:40Z adriana 
;
_cod_original_sg_symbol_H-M ' I41/acd  '
_cod_original_formula_sum (C48H80N8O16Zn2)4+4(ClO4)-
_cod_database_code 2103186

loop_
_symmetry_equiv_pos_as_xyz
'x, y, z'
'-x+1/2, -y, z+1/2'
'-y+1/4, x+3/4, z+1/4'
'y+1/4, -x+1/4, z+3/4'
'-x+1/2, y, -z'
'x, -y, -z+1/2'
'y+1/4, x+3/4, -z+3/4'
'-y+1/4, -x+1/4, -z+1/4'
'x+1/2, y+1/2, z+1/2'
'-x+1, -y+1/2, z+1'
'-y+3/4, x+5/4, z+3/4'
'y+3/4, -x+3/4, z+5/4'
'-x+1, y+1/2, -z+1/2'
'x+1/2, -y+1/2, -z+1'
'y+3/4, x+5/4, -z+5/4'
'-y+3/4, -x+3/4, -z+3/4'
'-x, -y, -z'
'x-1/2, y, -z-1/2'
'y-1/4, -x-3/4, -z-1/4'
'-y-1/4, x-1/4, -z-3/4'
'x-1/2, -y, z'
'-x, y, z-1/2'
'-y-1/4, -x-3/4, z-3/4'
'y-1/4, x-1/4, z-1/4'
'-x+1/2, -y+1/2, -z+1/2'
'x, y+1/2, -z'
'y+1/4, -x-1/4, -z+1/4'
'-y+1/4, x+1/4, -z-1/4'
'x, -y+1/2, z+1/2'
'-x+1/2, y+1/2, z'
'-y+1/4, -x-1/4, z-1/4'
'y+1/4, x+1/4, z+1/4'

loop_
_atom_site_label
_atom_site_fract_x
_atom_site_fract_y
_atom_site_fract_z
_atom_site_attached_hydrogens
Zn .5 .25 -.125 0
N1,2,3,4 .7037 .3135 -.4426 0
O1,3,5,7 .5962 .2399 -.1786 0
O2,4,6,8 .5450 .3142 -.2618 0
C1,7,13,24 .5953 .2783 -.2419 0
C2,8,14,23 .6594 .2790 -.2969 2
C3,9,15,22 .6444 .3161 -.3791 2
C4,10,16,17 .7198 .2401 -.4694 2
C5,11,19,20 .6797 .3525 -.5170 2
C6,12,18,21 .7686 .3454 -.4103 2
Cl .6924 .4424 -.125 0
O9,12' .6680 .4260 -.2064 0
O10,11' .6868 .3841 -.0728 0
O11,9' .6458 .4945 -.0927 0
O12,10' .7578 .4731 -.1240 0

loop_
_atom_type_symbol
C
Zn
N
O
Cl
